data_7041341
loop_
_publ_author_name
'Shuttleworth, Timothy A.'
'Miles-Hobbs, Alexandra M'
'Pringle, Paul G.'
'Sparkes, Hazel A.'

_publ_section_title
;
 2-Pyridyl substituents enhance the activity of
 palladium-phospha-adamantane catalysts for the methoxycarbonylation of
 phenylacetylene.
;
_journal_issue 1
_journal_name_full 'Dalton transactions (Cambridge, England : 2003)'
_journal_page_first 125
_journal_page_last 137
_journal_paper_doi 10.1039/c6dt03983a
_journal_volume 46
_journal_year 2016
_chemical_formula_moiety 'C16 H19 F3 N O3 P'
_chemical_formula_sum 'C16 H19 F3 N O3 P'
_chemical_formula_weight 361.29
_chemical_name_systematic
;
 ?
;
_space_group_crystal_system monoclinic
_space_group_IT_number 14
_space_group_name_Hall '-P 2yn'
_space_group_name_H-M_alt 'P 1 21/n 1'
_symmetry_space_group_name_Hall '-P 2yn'
_symmetry_space_group_name_H-M 'P 1 21/n 1'
_atom_sites_solution_hydrogens geom
_atom_sites_solution_primary iterative
_audit_creation_date 2014-10-27
_audit_creation_method
;
Olex2 1.2
(compiled 2014.09.19 svn.r3010 for OlexSys, GUI svn.r4874)
;
_audit_update_record
;
2016-08-05 deposited with the CCDC.
2016-11-30 downloaded from the CCDC.
;
_cell_angle_alpha 90
_cell_angle_beta 99.305(5)
_cell_angle_gamma 90
_cell_formula_units_Z 4
_cell_length_a 7.5819(9)
_cell_length_b 10.5008(12)
_cell_length_c 22.185(3)
_cell_measurement_reflns_used 9858
_cell_measurement_temperature 170
_cell_measurement_theta_max 66.523
_cell_measurement_theta_min 4.04
_cell_volume 1743.0(4)
_computing_cell_refinement 'SAINT v8.34A (Bruker, 2013)'
_computing_data_reduction 'SAINT v8.34A (Bruker, 2013)'
_computing_molecular_graphics 'Olex2 (Dolomanov et al., 2009)'
_computing_publication_material 'Olex2 (Dolomanov et al., 2009)'
_computing_structure_refinement 'ShelXL (Sheldrick, 2008)'
_computing_structure_solution
;
Superflip (Palatinus & Chapuis, 2007;Palatinus & van der Lee, 2008;
Palatinus et al., 2012)
;
_diffrn_ambient_temperature 170
_diffrn_detector 'Bruker Pt135 CCD area detector'
_diffrn_detector_type 'CCD area detector'
_diffrn_measured_fraction_theta_full 0.975
_diffrn_measured_fraction_theta_max 0.993
_diffrn_measurement_device 'Bruker Mircostar Rotating anode'
_diffrn_measurement_device_type 'Bruker APEX-II CCD'
_diffrn_measurement_method '\f and \w scans'
_diffrn_radiation_monochromator graphite
_diffrn_radiation_type CuK\a
_diffrn_radiation_wavelength 1.54178
_diffrn_reflns_av_R_equivalents 0.0504
_diffrn_reflns_av_unetI/netI 0.0242
_diffrn_reflns_Laue_measured_fraction_full 0.975
_diffrn_reflns_Laue_measured_fraction_max 0.993
_diffrn_reflns_limit_h_max 6
_diffrn_reflns_limit_h_min -9
_diffrn_reflns_limit_k_max 12
_diffrn_reflns_limit_k_min -12
_diffrn_reflns_limit_l_max 26
_diffrn_reflns_limit_l_min -25
_diffrn_reflns_number 33931
_diffrn_reflns_point_group_measured_fraction_full 0.975
_diffrn_reflns_point_group_measured_fraction_max 0.993
_diffrn_reflns_theta_full 67.679
_diffrn_reflns_theta_max 66.809
_diffrn_reflns_theta_min 4.038
_diffrn_source 'micro-focus rotating anode'
_diffrn_standards_number 0
_exptl_absorpt_coefficient_mu 1.815
_exptl_absorpt_correction_T_max 0.7528
_exptl_absorpt_correction_T_min 0.3669
_exptl_absorpt_correction_type multi-scan
_exptl_absorpt_process_details
;
SADABS-2012/1 (Bruker,2012) was used for absorption correction.
wR2(int) was 0.1339 before and 0.0676 after correction.
The Ratio of minimum to maximum transmission is 0.4874.
The \l/2 correction factor is 0.0015.
;
_exptl_crystal_colour colourless
_exptl_crystal_colour_primary colourless
_exptl_crystal_density_diffrn 1.377
_exptl_crystal_description block
_exptl_crystal_F_000 752
_exptl_crystal_size_max 0.38
_exptl_crystal_size_mid 0.3
_exptl_crystal_size_min 0.19
_refine_diff_density_max 0.341
_refine_diff_density_min -0.535
_refine_diff_density_rms 0.047
_refine_ls_extinction_method none
_refine_ls_goodness_of_fit_ref 1.040
_refine_ls_hydrogen_treatment constr
_refine_ls_matrix_type full
_refine_ls_number_parameters 267
_refine_ls_number_reflns 3071
_refine_ls_number_restraints 60
_refine_ls_restrained_S_all 1.224
_refine_ls_R_factor_all 0.0463
_refine_ls_R_factor_gt 0.0431
_refine_ls_shift/su_max 0.000
_refine_ls_shift/su_mean 0.000
_refine_ls_structure_factor_coef Fsqd
_refine_ls_weighting_details 'w=1/[\s^2^(Fo^2^)+(0.0509P)^2^+1.2866P] where P=(Fo^2^+2Fc^2^)/3'
_refine_ls_weighting_scheme calc
_refine_ls_wR_factor_gt 0.1099
_refine_ls_wR_factor_ref 0.1133
_reflns_Friedel_coverage 0.000
_reflns_number_gt 2849
_reflns_number_total 3071
_reflns_threshold_expression 'I > 2\s(I)'
_cod_data_source_file c6dt03983a2.cif
_cod_data_source_block L6a
_cod_depositor_comments 'Adding full bibliography for 7041331--7041344.cif.'
_cod_original_cell_volume 1743.1(4)
_cod_database_code 7041341
_shelxl_version_number 2013-4
_shelx_space_group_comment
;
The symmetry employed for this shelxl refinement is uniquely defined
by the following loop, which should always be used as a source of
symmetry information in preference to the above space-group names.
They are only intended as comments.
;
_olex2_refinement_description
;
1. Fixed Uiso
 At 1.2 times of:
  All C(H) groups, All C(H,H) groups
 At 1.5 times of:
  All C(H,H,H) groups
2. Restrained distances
 O1-C2 \\sim O1A-C2
 with sigma of 0.01
 O1A-C1 \\sim O1-C1
 with sigma of 0.01
 C7-C1 \\sim C7A-C1
 with sigma of 0.01
 F1A-C16 \\sim F2-C16 \\sim F2A-C16 \\sim F3-C16 \\sim F3A-C16 \\sim F1-C16
 with sigma of 0.01
3. Uiso/Uaniso restraints and constraints
C7 \\sim C7A: within 1.7A with sigma of 0.003 and sigma for terminal atoms of
0.006
F1A \\sim F1 \\sim F2 \\sim F2A \\sim F3 \\sim F3A: within 1.7A with sigma of
0.004 and sigma for terminal atoms of 0.008
Uanis(O1) \\sim Ueq, Uanis(O1A) \\sim Ueq: with sigma of 0.004 and sigma for
terminal atoms of 0.008
4. Others
 Fixed Sof: F1(0.42486) F2(0.42486) F3(0.42486) O1(0.50062) C7(0.50062)
 H7A(0.50062) H7B(0.50062) H7C(0.50062) F1A(0.57514) F2A(0.57514) F3A(0.57514)
 C7A(0.49938) H7AA(0.49938) H7AB(0.49938) H7AC(0.49938) O1A(0.49938)
5.a Secondary CH2 refined with riding coordinates:
 C3(H3A,H3B), C5(H5A,H5B)
5.b Aromatic/amide H refined with riding coordinates:
 C12(H12), C14(H14), C15(H15)
5.c Idealised Me refined as rotating group:
 C7(H7A,H7B,H7C), C8(H8A,H8B,H8C), C9(H9A,H9B,H9C), C10(H10A,H10B,H10C),
 C7A(H7AA,H7AB,H7AC)
;
_olex2_submission_special_instructions 'No special instructions were received'

loop_
_space_group_symop_operation_xyz
'x, y, z'
'-x+1/2, y+1/2, -z+1/2'
'-x, -y, -z'
'x-1/2, -y-1/2, z-1/2'

loop_
_atom_site_label
_atom_site_type_symbol
_atom_site_fract_x
_atom_site_fract_y
_atom_site_fract_z
_atom_site_U_iso_or_equiv
_atom_site_adp_type
_atom_site_occupancy
_atom_site_site_symmetry_order
_atom_site_calc_flag
_atom_site_refinement_flags_posn
_atom_site_refinement_flags_adp
_atom_site_refinement_flags_occupancy
_atom_site_disorder_assembly
_atom_site_disorder_group
P1 P 0.43877(7) 0.14594(5) 0.66427(2) 0.04170(18) Uani 1 1 d . . . . .
F1 F 0.3815(7) 0.6468(7) 0.5845(3) 0.087(2) Uani 0.4249 1 d . . P A 1
F2 F 0.6094(12) 0.6021(6) 0.5506(2) 0.1029(18) Uani 0.4249 1 d . . P A 1
F3 F 0.6045(13) 0.7390(6) 0.6244(5) 0.086(3) Uani 0.4249 1 d . . P A 1
O1 O 0.0965(5) 0.0524(4) 0.6737(2) 0.0397(12) Uani 0.5006 1 d . U P B 1
O2 O -0.03586(17) 0.11588(14) 0.58208(7) 0.0440(4) Uani 1 1 d . . . . .
O3 O 0.20945(15) 0.23266(11) 0.56111(5) 0.0277(3) Uani 1 1 d . . . . .
N1 N 0.6367(2) 0.32139(16) 0.72863(7) 0.0370(4) Uani 1 1 d . . . . .
C1 C 0.2143(4) 0.1591(3) 0.68975(10) 0.0595(8) Uani 1 1 d . . . . .
C2 C 0.0756(3) 0.0156(2) 0.60964(9) 0.0458(5) Uani 1 1 d . . . . .
C3 C 0.2373(3) 0.00703(18) 0.57729(9) 0.0377(5) Uani 1 1 d . . . . .
H3A H 0.1981 -0.0147 0.5338 0.045 Uiso 1 1 calc R . . . .
H3B H 0.3183 -0.0611 0.5961 0.045 Uiso 1 1 calc R . . . .
C4 C 0.3368(2) 0.13420(16) 0.58211(8) 0.0289(4) Uani 1 1 d . . . . .
C5 C 0.0999(3) 0.2646(3) 0.65682(11) 0.0561(7) Uani 1 1 d . . . . .
H5A H -0.0116 0.2730 0.6744 0.067 Uiso 1 1 calc R . . . .
H5B H 0.1653 0.3464 0.6628 0.067 Uiso 1 1 calc R . . . .
C6 C 0.0538(2) 0.23605(19) 0.58903(10) 0.0394(5) Uani 1 1 d . . . . .
C7 C 0.1994(13) 0.1931(10) 0.7571(3) 0.064(2) Uani 0.5006 1 d . . P B 1
H7A H 0.2506 0.1240 0.7841 0.096 Uiso 0.5006 1 calc GR . P B 1
H7B H 0.0734 0.2046 0.7609 0.096 Uiso 0.5006 1 calc GR . P B 1
H7C H 0.2650 0.2722 0.7687 0.096 Uiso 0.5006 1 calc GR . P B 1
C8 C -0.0357(4) -0.1046(3) 0.60388(11) 0.0671(8) Uani 1 1 d . . . . .
H8A H 0.0358 -0.1752 0.6238 0.101 Uiso 1 1 calc GR . . . .
H8B H -0.0736 -0.1247 0.5606 0.101 Uiso 1 1 calc GR . . . .
H8C H -0.1412 -0.0920 0.6235 0.101 Uiso 1 1 calc GR . . . .
C9 C 0.4770(3) 0.1417(2) 0.54086(11) 0.0453(5) Uani 1 1 d . . . . .
H9A H 0.5309 0.2267 0.5438 0.068 Uiso 1 1 calc GR . . . .
H9B H 0.4212 0.1254 0.4986 0.068 Uiso 1 1 calc GR . . . .
H9C H 0.5697 0.0777 0.5535 0.068 Uiso 1 1 calc GR . . . .
C10 C -0.0675(3) 0.3331(2) 0.55357(16) 0.0700(8) Uani 1 1 d . . . . .
H10A H -0.0973 0.3059 0.5109 0.105 Uiso 1 1 calc GR . . . .
H10B H -0.0067 0.4157 0.5555 0.105 Uiso 1 1 calc GR . . . .
H10C H -0.1773 0.3409 0.5713 0.105 Uiso 1 1 calc GR . . . .
C11 C 0.5265(2) 0.30893(17) 0.67464(8) 0.0296(4) Uani 1 1 d . . . . .
C12 C 0.4965(2) 0.40762(17) 0.63267(8) 0.0292(4) Uani 1 1 d . . . . .
H12 H 0.4170 0.3970 0.5953 0.035 Uiso 1 1 calc R . . . .
C13 C 0.5847(2) 0.52183(17) 0.64647(8) 0.0313(4) Uani 1 1 d . . . . .
C14 C 0.6980(3) 0.53619(18) 0.70165(9) 0.0363(4) Uani 1 1 d . . . . .
H14 H 0.7604 0.6136 0.7120 0.044 Uiso 1 1 calc R . . . .
C15 C 0.7166(3) 0.43365(19) 0.74104(9) 0.0394(5) Uani 1 1 d . . . . .
H15 H 0.7912 0.4436 0.7795 0.047 Uiso 1 1 calc R . . . .
C16 C 0.5595(3) 0.62813(19) 0.60108(10) 0.0486(5) Uani 1 1 d . . . . .
F1A F 0.4227(8) 0.6169(6) 0.5573(2) 0.109(2) Uani 0.5751 1 d . . P A 2
F2A F 0.7056(5) 0.6367(4) 0.57224(19) 0.0788(11) Uani 0.5751 1 d . . P A 2
F3A F 0.5592(10) 0.7408(5) 0.6257(4) 0.0777(17) Uani 0.5751 1 d . . P A 2
C7A C 0.2686(12) 0.1482(10) 0.7603(2) 0.060(2) Uani 0.4994 1 d . . P B 2
H7AA H 0.3421 0.0719 0.7702 0.090 Uiso 0.4994 1 calc GR . P B 2
H7AB H 0.1608 0.1420 0.7792 0.090 Uiso 0.4994 1 calc GR . P B 2
H7AC H 0.3370 0.2238 0.7758 0.090 Uiso 0.4994 1 calc GR . P B 2
O1A O 0.1555(6) 0.0240(4) 0.6739(2) 0.0374(11) Uani 0.4994 1 d . U P B 2

loop_
_atom_site_aniso_label
_atom_site_aniso_U_11
_atom_site_aniso_U_22
_atom_site_aniso_U_33
_atom_site_aniso_U_23
_atom_site_aniso_U_13
_atom_site_aniso_U_12
P1 0.0495(3) 0.0273(3) 0.0389(3) 0.00998(19) -0.0211(2) -0.0129(2)
F1 0.078(3) 0.067(3) 0.097(5) 0.048(3) -0.044(3) -0.008(2)
F2 0.170(5) 0.083(3) 0.064(3) 0.030(2) 0.044(3) 0.026(4)
F3 0.103(5) 0.037(3) 0.099(4) 0.023(3) -0.042(3) -0.046(3)
O1 0.034(2) 0.048(2) 0.0346(17) 0.0057(15) -0.0019(15) -0.0211(17)
O2 0.0303(7) 0.0506(9) 0.0499(8) -0.0090(7) 0.0028(6) -0.0161(6)
O3 0.0252(6) 0.0255(6) 0.0303(6) 0.0027(5) -0.0015(5) 0.0006(5)
N1 0.0388(9) 0.0335(8) 0.0339(8) 0.0011(7) -0.0085(7) -0.0072(7)
C1 0.0755(16) 0.0748(17) 0.0288(10) -0.0079(10) 0.0096(10) -0.0544(14)
C2 0.0560(13) 0.0472(12) 0.0298(10) 0.0034(9) -0.0064(9) -0.0292(10)
C3 0.0418(11) 0.0248(9) 0.0401(10) 0.0015(8) -0.0125(8) -0.0040(8)
C4 0.0270(9) 0.0216(8) 0.0348(9) -0.0008(7) -0.0051(7) 0.0011(7)
C5 0.0413(12) 0.0729(17) 0.0605(14) -0.0319(13) 0.0274(11) -0.0267(11)
C6 0.0230(9) 0.0401(11) 0.0548(12) -0.0123(9) 0.0058(8) -0.0051(8)
C7 0.075(6) 0.084(7) 0.033(2) -0.005(3) 0.007(3) -0.039(4)
C8 0.0838(18) 0.0652(16) 0.0451(13) 0.0087(11) -0.0110(12) -0.0513(14)
C9 0.0350(11) 0.0428(12) 0.0593(13) -0.0190(10) 0.0112(9) -0.0028(9)
C10 0.0317(12) 0.0490(14) 0.121(2) -0.0152(15) -0.0127(13) 0.0100(10)
C11 0.0274(9) 0.0283(9) 0.0306(9) 0.0004(7) -0.0026(7) -0.0029(7)
C12 0.0279(9) 0.0274(9) 0.0304(9) -0.0009(7) -0.0010(7) -0.0022(7)
C13 0.0298(9) 0.0260(9) 0.0376(10) 0.0003(7) 0.0041(7) -0.0023(7)
C14 0.0352(10) 0.0278(9) 0.0437(11) -0.0070(8) -0.0002(8) -0.0062(8)
C15 0.0415(11) 0.0354(10) 0.0363(10) -0.0046(8) -0.0087(8) -0.0067(8)
C16 0.0587(14) 0.0327(11) 0.0503(13) 0.0062(9) -0.0036(11) -0.0103(10)
F1A 0.133(4) 0.077(3) 0.088(3) 0.051(2) -0.069(3) -0.063(3)
F2A 0.099(3) 0.063(2) 0.085(3) 0.0350(18) 0.047(2) 0.0020(18)
F3A 0.114(4) 0.031(2) 0.089(3) 0.0088(19) 0.020(3) 0.021(2)
C7A 0.070(6) 0.084(7) 0.028(2) -0.013(3) 0.016(3) -0.044(4)
O1A 0.033(2) 0.050(2) 0.0277(15) 0.0024(14) 0.0005(15) -0.0216(17)

loop_
_atom_type_symbol
_atom_type_description
_atom_type_scat_dispersion_real
_atom_type_scat_dispersion_imag
_atom_type_scat_source
C C 0.0181 0.0091 'International Tables Vol C Tables 4.2.6.8 and 6.1.1.4'
H H 0.0000 0.0000 'International Tables Vol C Tables 4.2.6.8 and 6.1.1.4'
F F 0.0727 0.0534 'International Tables Vol C Tables 4.2.6.8 and 6.1.1.4'
N N 0.0311 0.0180 'International Tables Vol C Tables 4.2.6.8 and 6.1.1.4'
O O 0.0492 0.0322 'International Tables Vol C Tables 4.2.6.8 and 6.1.1.4'
P P 0.2955 0.4335 'International Tables Vol C Tables 4.2.6.8 and 6.1.1.4'

loop_
_geom_angle_atom_site_label_1
_geom_angle_atom_site_label_2
_geom_angle_atom_site_label_3
_geom_angle
C4 P1 C1 92.65(9)
C11 P1 C1 102.74(10)
C11 P1 C4 105.57(8)
C1 O1 C2 114.4(3)
C2 O2 C6 111.55(14)
C6 O3 C4 115.99(14)
C15 N1 C11 117.63(16)
O1 C1 P1 115.0(3)
O1 C1 C5 99.5(3)
O1 C1 C7 106.1(5)
C5 C1 P1 112.50(14)
C5 C1 C7 99.8(4)
C5 C1 C7A 125.1(4)
C7 C1 P1 120.9(4)
C7A C1 P1 101.0(4)
O1A C1 P1 96.2(2)
O1A C1 C5 116.6(2)
O1A C1 C7A 100.7(5)
O1 C2 C3 120.5(2)
O1 C2 C8 106.0(2)
O2 C2 O1 100.7(3)
O2 C2 C3 108.00(15)
O2 C2 C8 107.27(18)
O2 C2 O1A 119.9(2)
C8 C2 C3 113.1(2)
O1A C2 C3 103.0(2)
O1A C2 C8 105.7(2)
C2 C3 H3A 109.7
C2 C3 H3B 109.7
C2 C3 C4 109.97(16)
H3A C3 H3B 108.2
C4 C3 H3A 109.7
C4 C3 H3B 109.7
O3 C4 P1 114.77(12)
O3 C4 C3 107.90(13)
O3 C4 C9 105.49(15)
C3 C4 P1 104.35(12)
C9 C4 P1 111.51(13)
C9 C4 C3 112.96(16)
C1 C5 H5A 109.5
C1 C5 H5B 109.5
H5A C5 H5B 108.1
C6 C5 C1 110.78(19)
C6 C5 H5A 109.5
C6 C5 H5B 109.5
O2 C6 C5 108.07(18)
O2 C6 C10 107.55(16)
O3 C6 O2 110.20(15)
O3 C6 C5 111.29(15)
O3 C6 C10 105.63(19)
C10 C6 C5 114.0(2)
C1 C7 H7A 109.5
C1 C7 H7B 109.5
C1 C7 H7C 109.5
H7A C7 H7B 109.5
H7A C7 H7C 109.5
H7B C7 H7C 109.5
C2 C8 H8A 109.5
C2 C8 H8B 109.5
C2 C8 H8C 109.5
H8A C8 H8B 109.5
H8A C8 H8C 109.5
H8B C8 H8C 109.5
C4 C9 H9A 109.5
C4 C9 H9B 109.5
C4 C9 H9C 109.5
H9A C9 H9B 109.5
H9A C9 H9C 109.5
H9B C9 H9C 109.5
C6 C10 H10A 109.5
C6 C10 H10B 109.5
C6 C10 H10C 109.5
H10A C10 H10B 109.5
H10A C10 H10C 109.5
H10B C10 H10C 109.5
N1 C11 P1 111.14(13)
N1 C11 C12 122.24(16)
C12 C11 P1 126.52(13)
C11 C12 H12 120.7
C13 C12 C11 118.56(16)
C13 C12 H12 120.7
C12 C13 C14 119.91(17)
C12 C13 C16 119.58(16)
C14 C13 C16 120.50(17)
C13 C14 H14 121.3
C15 C14 C13 117.40(17)
C15 C14 H14 121.3
N1 C15 C14 124.23(17)
N1 C15 H15 117.9
C14 C15 H15 117.9
F1 C16 C13 107.7(3)
F2 C16 F1 102.6(5)
F2 C16 F3 116.7(7)
F2 C16 C13 114.2(3)
F3 C16 F1 99.5(6)
F3 C16 C13 113.8(5)
F1A C16 C13 115.7(3)
F1A C16 F2A 105.3(4)
F2A C16 C13 109.8(2)
F3A C16 C13 113.9(4)
F3A C16 F1A 109.8(5)
F3A C16 F2A 101.1(4)
C1 C7A H7AA 109.5
C1 C7A H7AB 109.5
C1 C7A H7AC 109.5
H7AA C7A H7AB 109.5
H7AA C7A H7AC 109.5
H7AB C7A H7AC 109.5
C2 O1A C1 110.1(3)

loop_
_geom_bond_atom_site_label_1
_geom_bond_atom_site_label_2
_geom_bond_distance
P1 C1 1.883(3)
P1 C4 1.8655(18)
P1 C11 1.8372(18)
F1 C16 1.354(5)
F2 C16 1.269(5)
F3 C16 1.298(5)
O1 C1 1.441(4)
O1 C2 1.456(5)
O2 C2 1.424(3)
O2 C6 1.430(2)
O3 C4 1.440(2)
O3 C6 1.419(2)
N1 C11 1.351(2)
N1 C15 1.334(3)
C1 C5 1.519(4)
C1 C7 1.558(6)
C1 C7A 1.556(6)
C1 O1A 1.512(5)
C2 C3 1.520(3)
C2 C8 1.512(3)
C2 O1A 1.458(4)
C3 H3A 0.9900
C3 H3B 0.9900
C3 C4 1.529(2)
C4 C9 1.513(3)
C5 H5A 0.9900
C5 H5B 0.9900
C5 C6 1.518(3)
C6 C10 1.507(3)
C7 H7A 0.9800
C7 H7B 0.9800
C7 H7C 0.9800
C8 H8A 0.9800
C8 H8B 0.9800
C8 H8C 0.9800
C9 H9A 0.9800
C9 H9B 0.9800
C9 H9C 0.9800
C10 H10A 0.9800
C10 H10B 0.9800
C10 H10C 0.9800
C11 C12 1.387(3)
C12 H12 0.9500
C12 C13 1.383(2)
C13 C14 1.385(3)
C13 C16 1.495(3)
C14 H14 0.9500
C14 C15 1.380(3)
C15 H15 0.9500
C16 F1A 1.307(4)
C16 F2A 1.369(4)
C16 F3A 1.303(4)
C7A H7AA 0.9800
C7A H7AB 0.9800
C7A H7AC 0.9800

loop_
_geom_torsion_atom_site_label_1
_geom_torsion_atom_site_label_2
_geom_torsion_atom_site_label_3
_geom_torsion_atom_site_label_4
_geom_torsion
P1 C1 C5 C6 64.39(19)
P1 C1 O1A C2 -84.9(3)
P1 C11 C12 C13 -175.10(14)
O1 C1 C5 C6 -57.8(3)
O1 C1 O1A C2 70.8(8)
O1 C2 C3 C4 -56.4(3)
O1 C2 O1A C1 -66.2(8)
O2 C2 C3 C4 58.32(18)
O2 C2 O1A C1 -38.9(4)
N1 C11 C12 C13 1.0(3)
C1 P1 C4 O3 51.38(14)
C1 P1 C4 C3 -66.49(14)
C1 P1 C4 C9 171.25(15)
C1 P1 C11 N1 96.71(15)
C1 P1 C11 C12 -86.87(18)
C1 O1 C2 O2 -74.1(4)
C1 O1 C2 C3 44.3(5)
C1 O1 C2 C8 174.2(3)
C1 O1 C2 O1A 82.0(8)
C1 C5 C6 O2 57.6(2)
C1 C5 C6 O3 -63.6(2)
C1 C5 C6 C10 177.07(18)
C2 O1 C1 P1 -50.4(4)
C2 O1 C1 C5 70.0(4)
C2 O1 C1 C7 173.1(4)
C2 O1 C1 C7A -160.0(4)
C2 O1 C1 O1A -77.3(9)
C2 O2 C6 O3 60.1(2)
C2 O2 C6 C5 -61.7(2)
C2 O2 C6 C10 174.75(19)
C2 C3 C4 P1 70.01(16)
C2 C3 C4 O3 -52.48(19)
C2 C3 C4 C9 -168.69(16)
C3 C2 O1A C1 81.1(3)
C4 P1 C1 O1 59.8(3)
C4 P1 C1 C5 -53.13(16)
C4 P1 C1 C7 -170.7(5)
C4 P1 C1 C7A 171.3(4)
C4 P1 C1 O1A 69.1(2)
C4 P1 C11 N1 -166.84(13)
C4 P1 C11 C12 9.58(19)
C4 O3 C6 O2 -56.3(2)
C4 O3 C6 C5 63.6(2)
C4 O3 C6 C10 -172.18(16)
C5 C1 O1A C2 34.1(4)
C6 O2 C2 O1 65.2(2)
C6 O2 C2 C3 -62.0(2)
C6 O2 C2 C8 175.87(18)
C6 O2 C2 O1A 55.5(3)
C6 O3 C4 P1 -63.11(16)
C6 O3 C4 C3 52.73(19)
C6 O3 C4 C9 173.72(14)
C7 C1 C5 C6 -166.1(4)
C7 C1 O1A C2 148.1(4)
C8 C2 C3 C4 176.85(17)
C8 C2 O1A C1 -160.1(3)
C11 P1 C1 O1 166.4(3)
C11 P1 C1 C5 53.49(16)
C11 P1 C1 C7 -64.1(5)
C11 P1 C1 C7A -82.1(4)
C11 P1 C1 O1A 175.69(19)
C11 P1 C4 O3 -52.63(14)
C11 P1 C4 C3 -170.51(12)
C11 P1 C4 C9 67.24(14)
C11 N1 C15 C14 -2.0(3)
C11 C12 C13 C14 -1.0(3)
C11 C12 C13 C16 177.89(18)
C12 C13 C14 C15 -0.3(3)
C12 C13 C16 F1 52.0(4)
C12 C13 C16 F2 -61.2(5)
C12 C13 C16 F3 161.3(6)
C12 C13 C16 F1A 15.8(5)
C12 C13 C16 F2A -103.1(3)
C12 C13 C16 F3A 144.4(4)
C13 C14 C15 N1 1.9(3)
C14 C13 C16 F1 -129.1(4)
C14 C13 C16 F2 117.7(5)
C14 C13 C16 F3 -19.8(6)
C14 C13 C16 F1A -165.3(4)
C14 C13 C16 F2A 75.8(3)
C14 C13 C16 F3A -36.7(4)
C15 N1 C11 P1 177.08(15)
C15 N1 C11 C12 0.5(3)
C16 C13 C14 C15 -179.21(19)
C7A C1 C5 C6 -172.6(5)
C7A C1 O1A C2 172.6(4)
O1A C1 C5 C6 -45.4(3)
O1A C2 C3 C4 -69.5(2)
